data_4334598
loop_
_publ_author_name
'Agata Szczeszak'
'Tomasz Grzyb'
'Boles\/law Barszcz'
'Vitali Nagirnyi'
'Aleksei Kotlov'
'Stefan Lis'

_publ_section_title
;
 Hydrothermal Synthesis and Structural and Spectroscopic Properties of the
 New Triclinic Form of GdBO3:Eu3+ Nanocrystals
;
_journal_name_full 'Inorganic Chemistry'
_journal_page_first 4934
_journal_page_last 4940
_journal_paper_doi 10.1021/ic302525k
_journal_volume 52
_journal_year 2013
_chemical_formula_sum 'B Gd O3'
_chemical_formula_weight 216.0582
_chemical_name_common GdBO3
_space_group_IT_number 2
_symmetry_cell_setting triclinic
_symmetry_Int_Tables_number 2
_symmetry_space_group_name_Hall '-P 1'
_symmetry_space_group_name_H-M 'P -1'
_cell_angle_alpha 107.8744
_cell_angle_beta 108.37992
_cell_angle_gamma 92.7143
_cell_formula_units_Z 4
_cell_length_a 6.4660335
_cell_length_b 6.4648
_cell_length_c 6.191681
_cell_measurement_temperature 293
_cell_volume 230.767
_computing_structure_refinement 'Maud, version 2.33'
_diffrn_ambient_temperature 293
_diffrn_radiation_type 'Cu K\a'
_diffrn_radiation_wavelength 1.541874
_refine_ls_d_res_high 5000
_refine_ls_d_res_low 0
_refine_ls_goodness_of_fit_all 0.012917261
_refine_ls_R_factor_all 0.022438211
_refine_ls_wR_factor_all 0.033716463
_reflns_d_resolution_high 50
_reflns_d_resolution_low 0.7
_cod_data_source_file ic302525k_si_002.cif
_cod_data_source_block GdBO3
_cod_original_sg_symbol_Hall -P_1
_cod_original_formula_sum 'Gd B O3'
_cod_database_code 4334598

loop_
_symmetry_equiv_pos_site_id
_symmetry_equiv_pos_as_xyz
1 x,y,z
2 -x,-y,-z

loop_
_atom_site_label
_atom_site_type_symbol
_atom_site_occupancy
_atom_site_fract_x
_atom_site_fract_y
_atom_site_fract_z
_atom_site_B_iso_or_equiv
Gd1 Gd 1.000 0.8452 0.2643 0.0534 0.5268408
Gd2 Gd 1.000 0.2856 0.1846 0.5628 0.5268408
B1 B 1.000 0.7709 0.2783 0.4931 0.5268408
B2 B 1.000 0.7366 0.7556 0.9842 0.5268408
O1 O 1.000 0.4792 0.223 0.9476 0.5268408
O2 O 1.000 0.2271 0.1233 0.1599 0.5268408
O3 O 1.000 0.6536 0.206 0.6348 0.5268408
O4 O 1.000 0.1216 0.8531 0.618 0.5268408
O5 O 1.000 0.2357 0.63 0.5253 0.5268408
O6 O 1.000 0.8534 0.6513 0.0839 0.5268408

loop_
_atom_type_symbol
_atom_type_oxidation_number
_atom_type_radius_bond
Gd+0 3.000 0.940
B 3.000 1.200
O+0 -2.000 1.210
